data_8103289
loop_
_publ_author_name
'Hubiao Fang'
'Lei Chen'
'Nianyu Huang'
'Junzhi Wang'
'Zhaojiang Liao'

_publ_section_title
;
 Crystal structure of
 (3S,Z)-3-hydroxy-3,6-dimethyl-2-(3-methylbutylidene)-3,3a,7,7a-tetrahydrobenzofuran-4(2H)-one,
 C15H22O3
;
_journal_issue 1
_journal_name_full 'Zeitschrift f\"ur Kristallographie - New Crystal Structures'
_journal_page_first 87
_journal_volume 227
_journal_year 2012
_chemical_absolute_configuration unk
_chemical_formula_moiety 'C15 H22 O3'
_chemical_formula_sum 'C15 H22 O3'
_chemical_formula_weight 250.33
_chemical_melting_point 373
_chemical_name_systematic
; 
(3S,Z)-3-hydroxy-3,6-dimethyl-2-(3-methylbutylidene)-3,3a,7,7a-
 tetrahydrobenzofuran-4(2H)-one
;
_space_group_IT_number 19
_symmetry_cell_setting orthorhombic
_symmetry_space_group_name_Hall 'P 2ac 2ab'
_symmetry_space_group_name_H-M 'P 21 21 21'
_atom_sites_solution_hydrogens geom
_atom_sites_solution_primary direct
_atom_sites_solution_secondary difmap
_audit_creation_method SHELXL-97
_cell_angle_alpha 90.00
_cell_angle_beta 90.00
_cell_angle_gamma 90.00
_cell_formula_units_Z 4
_cell_length_a 6.9826(17)
_cell_length_b 9.271(3)
_cell_length_c 24.155(8)
_cell_measurement_reflns_used 3544
_cell_measurement_temperature 296(2)
_cell_measurement_theta_max 27.52
_cell_measurement_theta_min 2.35
_cell_volume 1563.7(8)
_computing_cell_refinement 'SAINT (Bruker, 2007)'
_computing_data_collection 'SMART (Bruker, 2007)'
_computing_data_reduction 'SAINT (Bruker, 2007)'
_computing_molecular_graphics 'SHELXTL (Sheldrick, 2008)'
_computing_publication_material 'SHELXTL (Sheldrick, 2008)'
_computing_structure_refinement 'SHELXS97 (Sheldrick, 2008)'
_computing_structure_solution 'SHELXS97 (Sheldrick, 2008)'
_diffrn_ambient_temperature 296(2)
_diffrn_measured_fraction_theta_full 0.994
_diffrn_measured_fraction_theta_max 0.994
_diffrn_measurement_device_type 'Bruker SMART CCD area detector'
_diffrn_measurement_method 'phi and omega scans'
_diffrn_radiation_monochromator graphite
_diffrn_radiation_source 'fine-focus sealed tube'
_diffrn_radiation_type MoK\a
_diffrn_radiation_wavelength 0.71073
_diffrn_reflns_av_R_equivalents 0.1252
_diffrn_reflns_av_sigmaI/netI 0.0769
_diffrn_reflns_limit_h_max 9
_diffrn_reflns_limit_h_min -9
_diffrn_reflns_limit_k_max 12
_diffrn_reflns_limit_k_min -12
_diffrn_reflns_limit_l_max 31
_diffrn_reflns_limit_l_min -31
_diffrn_reflns_number 13142
_diffrn_reflns_theta_full 27.52
_diffrn_reflns_theta_max 27.52
_diffrn_reflns_theta_min 2.35
_exptl_absorpt_coefficient_mu 0.073
_exptl_absorpt_correction_T_max 0.987
_exptl_absorpt_correction_T_min 0.982
_exptl_absorpt_correction_type multi-scan
_exptl_absorpt_process_details 'Jacobson, R. (1998) Private communication'
_exptl_crystal_colour white
_exptl_crystal_density_diffrn 1.063
_exptl_crystal_density_method 'not measured'
_exptl_crystal_description block
_exptl_crystal_F_000 544
_exptl_crystal_size_max 0.25
_exptl_crystal_size_mid 0.23
_exptl_crystal_size_min 0.18
_refine_diff_density_max 0.225
_refine_diff_density_min -0.227
_refine_diff_density_rms 0.049
_refine_ls_abs_structure_details 'Flack H D (1983), Acta Cryst. A39, 876-881'
_refine_ls_abs_structure_Flack 2(3)
_refine_ls_extinction_coef 0.08(2)
_refine_ls_extinction_expression Fc^*^=kFc[1+0.001xFc^2^\l^3^/sin(2\q)]^-1/4^
_refine_ls_extinction_method SHELXL
_refine_ls_goodness_of_fit_ref 1.013
_refine_ls_hydrogen_treatment constr
_refine_ls_matrix_type full
_refine_ls_number_parameters 177
_refine_ls_number_reflns 3544
_refine_ls_number_restraints 129
_refine_ls_restrained_S_all 1.125
_refine_ls_R_factor_all 0.1033
_refine_ls_R_factor_gt 0.0894
_refine_ls_shift/su_max 0.000
_refine_ls_shift/su_mean 0.000
_refine_ls_structure_factor_coef Fsqd
_refine_ls_weighting_details 'calc w=1/[\s^2^(Fo^2^)+(0.1844P)^2^+0.0723P] where P=(Fo^2^+2Fc^2^)/3'
_refine_ls_weighting_scheme calc
_refine_ls_wR_factor_gt 0.2600
_refine_ls_wR_factor_ref 0.2848
_reflns_number_gt 2625
_reflns_number_total 3544
_reflns_threshold_expression >2sigma(I)
_cod_data_source_file 1267-3615.cff
_cod_data_source_block z
_cod_original_cell_volume 1563.6(8)
_cod_original_sg_symbol_H-M P212121
_cod_database_code 8103289

loop_
_symmetry_equiv_pos_as_xyz
'x, y, z'
'-x+1/2, -y, z+1/2'
'x+1/2, -y+1/2, -z'
'-x, y+1/2, -z+1/2'

loop_
_atom_site_label
_atom_site_type_symbol
_atom_site_fract_x
_atom_site_fract_y
_atom_site_fract_z
_atom_site_U_iso_or_equiv
_atom_site_adp_type
_atom_site_occupancy
_atom_site_symmetry_multiplicity
_atom_site_calc_flag
_atom_site_refinement_flags
_atom_site_disorder_assembly
_atom_site_disorder_group
C1 C 0.3663(5) 0.2289(3) 0.31978(13) 0.0723(7) Uani 1 1 d U . .
C2 C 0.2676(7) 0.3073(5) 0.36327(16) 0.0953(11) Uani 1 1 d U . .
H2A H 0.3284 0.3170 0.3973 0.114 Uiso 1 1 calc R . .
C3 C 0.0942(7) 0.3664(5) 0.35712(19) 0.0966(12) Uani 1 1 d U . .
C4 C -0.0073(6) 0.3630(5) 0.30366(17) 0.0883(10) Uani 1 1 d U . .
H4A H 0.0166 0.4529 0.2843 0.106 Uiso 1 1 calc R . .
H4B H -0.1439 0.3570 0.3107 0.106 Uiso 1 1 calc R . .
C5 C 0.0504(5) 0.2386(4) 0.26630(14) 0.0742(8) Uani 1 1 d U A .
H5A H -0.0171 0.1510 0.2779 0.089 Uiso 1 1 calc R . .
C6 C 0.2651(4) 0.2094(3) 0.26521(12) 0.0638(7) Uani 1 1 d U . .
H6A H 0.2852 0.1099 0.2528 0.077 Uiso 1 1 calc R . .
C7 C -0.0077(13) 0.4475(9) 0.4020(3) 0.158(2) Uani 1 1 d U . .
H7A H 0.0676 0.4451 0.4352 0.237 Uiso 1 1 calc R . .
H7B H -0.1299 0.4035 0.4088 0.237 Uiso 1 1 calc R . .
H7C H -0.0260 0.5457 0.3907 0.237 Uiso 1 1 calc R . .
C8 C 0.3389(4) 0.3121(4) 0.21971(12) 0.0696(7) Uani 1 1 d U . .
C9 C 0.1652(5) 0.3187(4) 0.18235(15) 0.0797(9) Uani 1 1 d U A .
C10 C 0.5185(5) 0.2617(6) 0.19093(18) 0.0981(12) Uani 1 1 d U . .
H10A H 0.5546 0.3308 0.1632 0.147 Uiso 1 1 calc R . .
H10B H 0.4952 0.1700 0.1737 0.147 Uiso 1 1 calc R . .
H10C H 0.6198 0.2522 0.2175 0.147 Uiso 1 1 calc R . .
C11 C 0.1578(8) 0.3656(7) 0.1312(2) 0.1160(16) Uani 1 1 d DU . .
H11A H 0.2717 0.4092 0.1166 0.139 Uiso 1 1 d R A .
C12 C -0.0162(14) 0.3489(10) 0.0908(4) 0.1031(17) Uani 0.552(6) 1 d PDU A 1
H12A H -0.1251 0.3092 0.1096 0.124 Uiso 0.552(6) 1 d PR A 1
H12B H 0.0189 0.2848 0.0613 0.124 Uiso 0.552(6) 1 d PR A 1
C12A C -0.0379(17) 0.4259(14) 0.1078(4) 0.1031(17) Uani 0.448(6) 1 d PDU A 2
H12E H -0.1455 0.3709 0.1218 0.124 Uiso 0.448(6) 1 calc PR A 2
H12C H -0.0549 0.5266 0.1176 0.124 Uiso 0.448(6) 1 calc PR A 2
C13 C -0.0667(17) 0.4940(12) 0.0668(5) 0.1194(19) Uani 0.552(6) 1 d PDU A 1
H13A H -0.0487 0.5725 0.0935 0.143 Uiso 0.552(6) 1 calc PR A 1
C13A C -0.019(2) 0.4083(13) 0.0456(5) 0.1194(19) Uani 0.448(6) 1 d PDU A 2
H13B H 0.0687 0.3335 0.0323 0.143 Uiso 0.448(6) 1 calc PR A 2
C14A C 0.050(4) 0.5715(19) 0.0401(10) 0.177(5) Uani 0.448(6) 1 d PDU A 2
H14A H 0.0758 0.5931 0.0019 0.266 Uiso 0.448(6) 1 calc PR A 2
H14B H 0.1652 0.5850 0.0614 0.266 Uiso 0.448(6) 1 calc PR A 2
H14C H -0.0477 0.6348 0.0537 0.266 Uiso 0.448(6) 1 calc PR A 2
C14 C 0.095(3) 0.4936(19) 0.0190(7) 0.177(5) Uani 0.552(6) 1 d PDU A 1
H14D H 0.2199 0.4905 0.0358 0.266 Uiso 0.552(6) 1 calc PR A 1
H14E H 0.0838 0.5796 -0.0029 0.266 Uiso 0.552(6) 1 calc PR A 1
H14G H 0.0785 0.4105 -0.0042 0.266 Uiso 0.552(6) 1 calc PR A 1
C15 C -0.259(2) 0.503(2) 0.0373(7) 0.165(4) Uani 0.552(6) 1 d PDU A 1
H15A H -0.3605 0.4942 0.0639 0.247 Uiso 0.552(6) 1 calc PR A 1
H15B H -0.2686 0.4258 0.0109 0.247 Uiso 0.552(6) 1 calc PR A 1
H15C H -0.2693 0.5937 0.0186 0.247 Uiso 0.552(6) 1 calc PR A 1
C15A C -0.211(3) 0.421(2) 0.0161(8) 0.165(4) Uani 0.448(6) 1 d PDU A 2
H15D H -0.2884 0.3380 0.0245 0.247 Uiso 0.448(6) 1 calc PR A 2
H15G H -0.1907 0.4260 -0.0232 0.247 Uiso 0.448(6) 1 calc PR A 2
H15E H -0.2759 0.5065 0.0283 0.247 Uiso 0.448(6) 1 calc PR A 2
O1 O 0.5263(4) 0.1753(3) 0.32731(12) 0.0933(9) Uani 1 1 d . . .
O2 O 0.0042(3) 0.2695(4) 0.20927(11) 0.0924(8) Uani 1 1 d . . .
O3 O 0.3652(5) 0.4500(3) 0.24605(12) 0.0930(9) Uani 1 1 d . . .
H3A H 0.3960 0.5100 0.2228 0.140 Uiso 1 1 calc R . .

loop_
_atom_site_aniso_label
_atom_site_aniso_U_11
_atom_site_aniso_U_22
_atom_site_aniso_U_33
_atom_site_aniso_U_23
_atom_site_aniso_U_13
_atom_site_aniso_U_12
C1 0.0710(16) 0.0664(14) 0.0795(16) -0.0029(13) -0.0061(13) 0.0036(14)
C2 0.108(3) 0.100(2) 0.0780(17) -0.0154(18) -0.0042(18) 0.015(2)
C3 0.099(3) 0.093(2) 0.097(2) -0.0093(19) 0.010(2) 0.017(2)
C4 0.0684(19) 0.093(2) 0.104(2) 0.0054(17) 0.0133(17) 0.0149(18)
C5 0.0544(14) 0.0820(17) 0.0863(18) 0.0081(14) 0.0065(12) -0.0043(13)
C6 0.0517(12) 0.0631(13) 0.0764(14) -0.0058(12) -0.0010(10) -0.0027(12)
C7 0.158(5) 0.169(4) 0.147(4) -0.037(4) 0.019(4) 0.044(4)
C8 0.0492(13) 0.0825(16) 0.0769(15) 0.0041(13) -0.0035(11) -0.0081(13)
C9 0.0511(14) 0.099(2) 0.0892(18) 0.0129(16) -0.0052(13) -0.0063(14)
C10 0.0546(16) 0.139(3) 0.100(2) 0.012(2) 0.0091(14) 0.004(2)
C11 0.086(2) 0.159(4) 0.102(2) 0.041(3) -0.010(2) -0.013(3)
C12 0.102(3) 0.114(3) 0.093(3) 0.005(2) -0.018(2) 0.007(3)
C12A 0.102(3) 0.114(3) 0.093(3) 0.005(2) -0.018(2) 0.007(3)
C13 0.121(3) 0.125(3) 0.112(3) 0.002(3) -0.014(3) 0.012(3)
C13A 0.121(3) 0.125(3) 0.112(3) 0.002(3) -0.014(3) 0.012(3)
C14A 0.184(6) 0.176(6) 0.172(6) 0.012(4) 0.000(4) 0.001(4)
C14 0.184(6) 0.176(6) 0.172(6) 0.012(4) 0.000(4) 0.001(4)
C15 0.163(5) 0.173(6) 0.158(5) 0.002(4) -0.019(4) 0.013(4)
C15A 0.163(5) 0.173(6) 0.158(5) 0.002(4) -0.019(4) 0.013(4)
O1 0.0819(17) 0.1021(17) 0.0958(16) -0.0105(13) -0.0222(13) 0.0228(14)
O2 0.0463(11) 0.138(2) 0.0927(14) 0.0154(15) -0.0059(9) -0.0125(12)
O3 0.0959(19) 0.0815(14) 0.1017(17) 0.0116(13) -0.0050(15) -0.0267(14)

loop_
_atom_type_symbol
_atom_type_description
_atom_type_scat_dispersion_real
_atom_type_scat_dispersion_imag
_atom_type_scat_source
C C 0.0033 0.0016 'International Tables Vol C Tables 4.2.6.8 and 6.1.1.4'
H H 0.0000 0.0000 'International Tables Vol C Tables 4.2.6.8 and 6.1.1.4'
O O 0.0106 0.0060 'International Tables Vol C Tables 4.2.6.8 and 6.1.1.4'

loop_
_geom_angle_atom_site_label_1
_geom_angle_atom_site_label_2
_geom_angle_atom_site_label_3
_geom_angle
O1 C1 C2 121.6(3)
O1 C1 C6 120.3(3)
C2 C1 C6 118.1(3)
C3 C2 C1 123.7(4)
C3 C2 H2A 118.2
C1 C2 H2A 118.2
C2 C3 C4 121.6(4)
C2 C3 C7 123.7(5)
C4 C3 C7 114.6(5)
C3 C4 C5 114.1(3)
C3 C4 H4A 108.7
C5 C4 H4A 108.7
C3 C4 H4B 108.7
C5 C4 H4B 108.7
H4A C4 H4B 107.6
O2 C5 C6 103.8(2)
O2 C5 C4 110.9(3)
C6 C5 C4 114.0(3)
O2 C5 H5A 109.3
C6 C5 H5A 109.3
C4 C5 H5A 109.3
C1 C6 C5 115.1(3)
C1 C6 C8 113.1(2)
C5 C6 C8 103.4(2)
C1 C6 H6A 108.3
C5 C6 H6A 108.3
C8 C6 H6A 108.3
C3 C7 H7A 109.5
C3 C7 H7B 109.5
H7A C7 H7B 109.5
C3 C7 H7C 109.5
H7A C7 H7C 109.5
H7B C7 H7C 109.5
O3 C8 C10 111.9(3)
O3 C8 C9 109.3(3)
C10 C8 C9 113.9(3)
O3 C8 C6 106.0(2)
C10 C8 C6 114.5(3)
C9 C8 C6 100.5(2)
C11 C9 O2 121.5(4)
C11 C9 C8 127.4(4)
O2 C9 C8 111.1(3)
C8 C10 H10A 109.5
C8 C10 H10B 109.5
H10A C10 H10B 109.5
C8 C10 H10C 109.5
H10A C10 H10C 109.5
H10B C10 H10C 109.5
C9 C11 C12 125.8(5)
C9 C11 C12A 119.3(6)
C12 C11 C12A 30.8(5)
C9 C11 H11A 117.1
C12 C11 H11A 117.0
C12A C11 H11A 115.8
C13 C12 C11 109.4(8)
C13 C12 H12A 109.8
C11 C12 H12A 110.9
C13 C12 H12B 109.2
C11 C12 H12B 109.0
H12A C12 H12B 108.5
C13A C12A C11 104.1(9)
C13A C12A H12A 89.1
C11 C12A H12A 95.9
C13A C12A H12E 110.9
C11 C12A H12E 110.9
H12A C12A H12E 31.7
C13A C12A H12C 110.9
C11 C12A H12C 110.9
H12A C12A H12C 140.2
H12E C12A H12C 109.0
C12 C13 C15 115.7(12)
C12 C13 C14 96.2(10)
C15 C13 C14 106.4(11)
C12 C13 H13A 112.4
C15 C13 H13A 112.4
C14 C13 H13A 112.4
C12A C13A C15A 112.3(13)
C12A C13A C14A 90.3(13)
C15A C13A C14A 99.1(15)
C12A C13A H12B 79.3
C15A C13A H12B 113.8
C14A C13A H12B 147.1
C12A C13A H13B 117.0
C15A C13A H13B 117.0
C14A C13A H13B 117.0
H12B C13A H13B 46.3
C13A C14A H14A 109.5
C13A C14A H14B 109.5
H14A C14A H14B 109.5
C13A C14A H14C 109.5
H14A C14A H14C 109.5
H14B C14A H14C 109.5
C13 C14 H14D 109.5
C13 C14 H14E 109.5
H14D C14 H14E 109.5
C13 C14 H14G 109.5
H14D C14 H14G 109.5
H14E C14 H14G 109.5
C13 C15 H15A 109.5
C13 C15 H15B 109.5
H15A C15 H15B 109.5
C13 C15 H15C 109.5
H15A C15 H15C 109.5
H15B C15 H15C 109.5
C13A C15A H15D 109.5
C13A C15A H15G 109.5
H15D C15A H15G 109.5
C13A C15A H15E 109.5
H15D C15A H15E 109.5
H15G C15A H15E 109.5
C9 O2 C5 109.5(2)
C8 O3 H3A 109.5

loop_
_geom_bond_atom_site_label_1
_geom_bond_atom_site_label_2
_geom_bond_distance
C1 O1 1.236(4)
C1 C2 1.451(5)
C1 C6 1.507(4)
C2 C3 1.337(6)
C2 H2A 0.9300
C3 C4 1.474(6)
C3 C7 1.499(7)
C4 C5 1.519(6)
C4 H4A 0.9700
C4 H4B 0.9700
C5 O2 1.443(4)
C5 C6 1.524(4)
C5 H5A 0.9800
C6 C8 1.543(4)
C6 H6A 0.9800
C7 H7A 0.9600
C7 H7B 0.9600
C7 H7C 0.9600
C8 O3 1.440(4)
C8 C10 1.508(5)
C8 C9 1.513(4)
C9 C11 1.310(6)
C9 O2 1.376(4)
C10 H10A 0.9600
C10 H10B 0.9600
C10 H10C 0.9600
C11 C12 1.567(9)
C11 C12A 1.581(11)
C11 H11A 0.9600
C12 C13 1.506(13)
C12 H12A 0.9600
C12 H12B 0.9600
C12A C13A 1.517(14)
C12A H12A 1.2428
C12A H12E 0.9700
C12A H12C 0.9700
C13 C15 1.523(15)
C13 C14 1.617(16)
C13 H13A 0.9800
C13A C15A 1.523(17)
C13A C14A 1.595(18)
C13A H12B 1.2357
C13A H13B 0.9800
C14A H14A 0.9600
C14A H14B 0.9600
C14A H14C 0.9600
C14 H14D 0.9600
C14 H14E 0.9600
C14 H14G 0.9600
C15 H15A 0.9600
C15 H15B 0.9600
C15 H15C 0.9600
C15A H15D 0.9600
C15A H15G 0.9600
C15A H15E 0.9600
O3 H3A 0.8200

loop_
_geom_hbond_atom_site_label_D
_geom_hbond_atom_site_label_H
_geom_hbond_atom_site_label_A
_geom_hbond_distance_DH
_geom_hbond_distance_HA
_geom_hbond_distance_DA
_geom_hbond_angle_DHA
_geom_hbond_site_symmetry_A
O3 H3A O1 0.82 2.03 2.842(4) 173.3 4_655

loop_
_geom_torsion_atom_site_label_1
_geom_torsion_atom_site_label_2
_geom_torsion_atom_site_label_3
_geom_torsion_atom_site_label_4
_geom_torsion
O1 C1 C2 C3 -179.6(4)
C6 C1 C2 C3 -1.8(6)
C1 C2 C3 C4 -3.5(7)
C1 C2 C3 C7 -180.0(6)
C2 C3 C4 C5 25.8(6)
C7 C3 C4 C5 -157.4(5)
C3 C4 C5 O2 -158.6(3)
C3 C4 C5 C6 -41.9(5)
O1 C1 C6 C5 162.1(3)
C2 C1 C6 C5 -15.7(5)
O1 C1 C6 C8 -79.4(4)
C2 C1 C6 C8 102.8(4)
O2 C5 C6 C1 157.9(3)
C4 C5 C6 C1 37.1(4)
O2 C5 C6 C8 34.0(3)
C4 C5 C6 C8 -86.7(3)
C1 C6 C8 O3 -41.6(3)
C5 C6 C8 O3 83.6(3)
C1 C6 C8 C10 82.3(4)
C5 C6 C8 C10 -152.5(3)
C1 C6 C8 C9 -155.3(3)
C5 C6 C8 C9 -30.1(3)
O3 C8 C9 C11 84.4(6)
C10 C8 C9 C11 -41.5(7)
C6 C8 C9 C11 -164.4(5)
O3 C8 C9 O2 -94.6(4)
C10 C8 C9 O2 139.5(4)
C6 C8 C9 O2 16.6(4)
O2 C9 C11 C12 -11.2(10)
C8 C9 C11 C12 169.8(6)
O2 C9 C11 C12A 24.8(9)
C8 C9 C11 C12A -154.2(7)
C9 C11 C12 C13 128.2(9)
C12A C11 C12 C13 40.1(10)
C9 C11 C12A C13A -156.4(8)
C12 C11 C12A C13A -44.7(10)
C11 C12 C13 C15 -166.5(10)
C11 C12 C13 C14 81.8(11)
C11 C12A C13A C15A 164.1(12)
C11 C12A C13A C14A -95.9(13)
C11 C9 O2 C5 -174.3(5)
C8 C9 O2 C5 4.8(4)
C6 C5 O2 C9 -24.6(4)
C4 C5 O2 C9 98.2(4)
